data_4133936
loop_
_publ_author_name
'Drigo, Nikita A.'
'Rold\'an-Carmona, Cristina'
'Franckevicius, Marius'
'Lin, Kun-Han'
'Gegevi Ius, Rokas'
'Kim, Hobeom'
'Schouwink, Pascal A.'
'Sutanto, Albertus Adrian'
'Olthof, Selina'
'Sohail, Muhammad'
'Meerholz, Klaus'
'Gulbinas, Vidmantas'
'Corminboeuf, Cl\'emence'
'Paek, Sanghyun'
'Nazeeruddin, Mohammad Khaja'

_publ_section_title
;
 Doped but stable: spirobisacridine hole transporting materials for
 hysteresis-free and stable perovskite solar cells.
;
_journal_name_full 'Journal of the American Chemical Society'
_journal_paper_doi 10.1021/jacs.9b07166
_journal_year 2019
_chemical_formula_moiety 'C83 H74 N6 O8'
_chemical_formula_sum 'C83 H74 N6 O8'
_chemical_formula_weight 1215.83
_space_group_crystal_system triclinic
_space_group_IT_number 2
_space_group_name_Hall '-P 1'
_space_group_name_H-M_alt 'P -1'
_atom_sites_solution_hydrogens geom
_audit_creation_date 2019-02-26
_audit_creation_method
;
Olex2 1.2
(compiled 2018.05.29 svn.r3508 for OlexSys, GUI svn.r5506)
;
_cell_angle_alpha 88.120(2)
_cell_angle_beta 66.154(2)
_cell_angle_gamma 78.264(2)
_cell_formula_units_Z 2
_cell_length_a 14.7252(12)
_cell_length_b 14.9165(12)
_cell_length_c 16.8880(13)
_cell_measurement_reflns_used 4906
_cell_measurement_temperature 120.0
_cell_measurement_theta_max 27.39
_cell_measurement_theta_min 2.17
_cell_volume 3316.8(5)
_computing_molecular_graphics 'Olex2 (Dolomanov et al., 2009)'
_computing_publication_material 'Olex2 (Dolomanov et al., 2009)'
_computing_structure_refinement 'ShelXL (Sheldrick, 2015)'
_diffrn_ambient_temperature 120.0
_diffrn_measured_fraction_theta_full 0.997
_diffrn_measured_fraction_theta_max 0.997
_diffrn_measurement_device_type Venture
_diffrn_radiation_type MoK\a
_diffrn_radiation_wavelength 0.71073
_diffrn_reflns_av_R_equivalents 0.0517
_diffrn_reflns_av_unetI/netI 0.0362
_diffrn_reflns_Laue_measured_fraction_full 0.997
_diffrn_reflns_Laue_measured_fraction_max 0.997
_diffrn_reflns_limit_h_max 17
_diffrn_reflns_limit_h_min -17
_diffrn_reflns_limit_k_max 17
_diffrn_reflns_limit_k_min -17
_diffrn_reflns_limit_l_max 19
_diffrn_reflns_limit_l_min -19
_diffrn_reflns_number 61770
_diffrn_reflns_point_group_measured_fraction_full 0.997
_diffrn_reflns_point_group_measured_fraction_max 0.997
_diffrn_reflns_theta_full 24.450
_diffrn_reflns_theta_max 24.450
_diffrn_reflns_theta_min 2.263
_exptl_absorpt_coefficient_mu 0.074
_exptl_absorpt_correction_type multi-scan
_exptl_crystal_colour 'clear greenish'
_exptl_crystal_colour_lustre clear
_exptl_crystal_colour_modifier greenish
_exptl_crystal_density_diffrn 1.278
_exptl_crystal_description block
_exptl_crystal_F_000 1276
_exptl_crystal_size_max 0.06
_exptl_crystal_size_mid 0.05
_exptl_crystal_size_min 0.05
_exptl_transmission_factor_max 0.7451
_exptl_transmission_factor_min 0.6879
_refine_diff_density_max 0.248
_refine_diff_density_min -0.247
_refine_diff_density_rms 0.046
_refine_ls_extinction_method none
_refine_ls_goodness_of_fit_ref 1.030
_refine_ls_hydrogen_treatment constr
_refine_ls_matrix_type full
_refine_ls_number_parameters 884
_refine_ls_number_reflns 10955
_refine_ls_number_restraints 0
_refine_ls_restrained_S_all 1.030
_refine_ls_R_factor_all 0.0666
_refine_ls_R_factor_gt 0.0437
_refine_ls_shift/su_max 0.000
_refine_ls_shift/su_mean 0.000
_refine_ls_structure_factor_coef Fsqd
_refine_ls_weighting_details 'w=1/[\s^2^(Fo^2^)+(0.0481P)^2^+1.8042P] where P=(Fo^2^+2Fc^2^)/3'
_refine_ls_weighting_scheme calc
_refine_ls_wR_factor_gt 0.1007
_refine_ls_wR_factor_ref 0.1115
_reflns_Friedel_coverage 0.000
_reflns_number_gt 8309
_reflns_number_total 10955
_reflns_threshold_expression 'I > 2\s(I)'
_cod_data_source_file ja9b07166_si_002.cif
_cod_data_source_block htm_309_0m
_cod_depositor_comments
;

2020-08-18
Z value and formula fixed to values more according to usual
chemical conventions.                 miguel
;
_cod_original_formula_sum 'C6 H0.03 N0.03 O0.03'
_cod_original_formula_weight 72.95
_cod_original_formula_moiety '0.06(C83 H74 N6 O8)'
_cod_original_formula_units_Z 35
_cod_database_code 4133936
_shelx_shelxl_version_number 2014/7
_shelx_space_group_comment
;
The symmetry employed for this shelxl refinement is uniquely defined
by the following loop, which should always be used as a source of
symmetry information in preference to the above space-group names.
They are only intended as comments.
;
_shelx_estimated_absorpt_t_max 0.996
_shelx_estimated_absorpt_t_min 0.996
_olex2_refinement_description
;
1. Fixed Uiso
 At 1.2 times of:
  All C(H) groups
 At 1.5 times of:
  All C(H,H,H) groups
2.a Aromatic/amide H refined with riding coordinates:
 C01J(H01J), C6(H6), C8(H8), C9(H9), C11(H11), C12(H12), C14(H14), C15(H15),
 C18(H18), C19(H19), C20(H20), C25(H25), C27(H27), C28(H28), C30(H30), C31(H31),
  C33(H33), C34(H34), C37(H37), C38(H38), C40(H40), C41(H41), C45(H45),
 C47(H47), C48(H48), C50(H50), C51(H51), C53(H53), C54(H54), C57(H57), C58(H58),
  C60(H60), C61(H61), C65(H65), C67(H67), C68(H68), C70(H70), C71(H71),
 C73(H73), C74(H74), C77(H77), C78(H78), C80(H80), C81(H81)
2.b Idealised Me refined as rotating group:
 C2(H2A,H2B,H2C), C3(H3A,H3B,H3C), C16(H16A,H16B,H16C), C22(H22A,H22B,H22C),
 C35(H35A,H35B,H35C), C42(H42A,H42B,H42C), C55(H55A,H55B,H55C), C62(H62A,H62B,
 H62C), C75(H75A,H75B,H75C), C82(H82A,H82B,H82C)
;
_olex2_submission_special_instructions 'No special instructions were received'

loop_
_space_group_symop_operation_xyz
'x, y, z'
'-x, -y, -z'

loop_
_atom_site_label
_atom_site_type_symbol
_atom_site_fract_x
_atom_site_fract_y
_atom_site_fract_z
_atom_site_U_iso_or_equiv
_atom_site_adp_type
_atom_site_occupancy
_atom_site_site_symmetry_order
_atom_site_calc_flag
_atom_site_refinement_flags_posn
O1 O 0.19623(12) 0.52659(10) -0.01786(9) 0.0364(4) Uani 1 1 d .
O2 O 0.61569(12) 0.93717(10) -0.01301(10) 0.0384(4) Uani 1 1 d .
O3 O 0.59620(11) 0.87860(10) 0.41730(9) 0.0336(4) Uani 1 1 d .
O4 O -0.08790(12) 1.05363(10) 0.84864(9) 0.0374(4) Uani 1 1 d .
O5 O -0.11135(12) 0.73588(10) 0.85741(10) 0.0411(4) Uani 1 1 d .
O6 O 0.17182(13) 0.10100(10) 0.90659(10) 0.0408(4) Uani 1 1 d .
O7 O 0.15561(11) -0.10392(9) 0.35350(9) 0.0319(4) Uani 1 1 d .
O8 O 0.75016(11) 0.18977(11) 0.13530(10) 0.0403(4) Uani 1 1 d .
N1 N 0.08732(12) 0.55813(11) 0.40893(11) 0.0239(4) Uani 1 1 d .
N2 N 0.49365(11) 0.42800(10) 0.38942(10) 0.0189(3) Uani 1 1 d .
N3 N 0.33181(12) 0.20272(11) 0.30598(11) 0.0273(4) Uani 1 1 d .
N4 N 0.41618(13) 0.65586(12) 0.14157(11) 0.0281(4) Uani 1 1 d .
N5 N 0.19405(12) 0.83297(11) 0.55535(11) 0.0266(4) Uani 1 1 d .
N6 N 0.19803(14) 0.42461(11) 0.72970(10) 0.0304(4) Uani 1 1 d .
C1 C 0.28341(14) 0.51561(12) 0.42517(11) 0.0170(4) Uani 1 1 d .
C01J C 0.35420(15) 0.84118(13) 0.43177(13) 0.0257(5) Uani 1 1 d .
H01J H 0.3244 0.8320 0.3930 0.031 Uiso 1 1 calc R
C2 C 0.00119(17) 0.58683(15) 0.38485(15) 0.0319(5) Uani 1 1 d .
H2A H -0.0623 0.5888 0.4361 0.048 Uiso 1 1 calc GR
H2B H 0.0061 0.5430 0.3406 0.048 Uiso 1 1 calc GR
H2C H 0.0021 0.6479 0.3617 0.048 Uiso 1 1 calc GR
C3 C 0.59471(14) 0.37215(14) 0.36677(13) 0.0252(5) Uani 1 1 d .
H3A H 0.6270 0.3569 0.3042 0.038 Uiso 1 1 calc GR
H3B H 0.5898 0.3156 0.3980 0.038 Uiso 1 1 calc GR
H3C H 0.6355 0.4063 0.3828 0.038 Uiso 1 1 calc GR
C4 C 0.11344(14) 0.62342(13) 0.44874(12) 0.0197(4) Uani 1 1 d .
C5 C 0.20573(14) 0.60591(13) 0.45868(11) 0.0181(4) Uani 1 1 d .
C6 C 0.22958(14) 0.67559(13) 0.49549(12) 0.0198(4) Uani 1 1 d .
H6 H 0.2913 0.6634 0.5032 0.024 Uiso 1 1 calc R
C7 C 0.16670(15) 0.76175(13) 0.52114(12) 0.0218(4) Uani 1 1 d .
C8 C 0.07483(15) 0.77760(13) 0.51201(12) 0.0230(4) Uani 1 1 d .
H8 H 0.0302 0.8359 0.5294 0.028 Uiso 1 1 calc R
C9 C 0.04836(15) 0.70937(13) 0.47795(12) 0.0222(4) Uani 1 1 d .
H9 H -0.0156 0.7209 0.4742 0.027 Uiso 1 1 calc R
C10 C 0.12009(15) 0.89185(13) 0.62677(13) 0.0245(5) Uani 1 1 d .
C11 C 0.03611(16) 0.86260(14) 0.68771(13) 0.0264(5) Uani 1 1 d .
H11 H 0.0257 0.8032 0.6801 0.032 Uiso 1 1 calc R
C12 C -0.03253(16) 0.91885(14) 0.75934(13) 0.0282(5) Uani 1 1 d .
H12 H -0.0903 0.8984 0.7995 0.034 Uiso 1 1 calc R
C13 C -0.01744(16) 1.00449(14) 0.77275(13) 0.0287(5) Uani 1 1 d .
C14 C 0.06342(17) 1.03590(14) 0.71206(14) 0.0307(5) Uani 1 1 d .
H14 H 0.0733 1.0953 0.7202 0.037 Uiso 1 1 calc R
C15 C 0.13048(16) 0.98055(14) 0.63900(14) 0.0288(5) Uani 1 1 d .
H15 H 0.1846 1.0037 0.5964 0.035 Uiso 1 1 calc R
C16 C -0.0602(2) 1.12743(17) 0.87704(16) 0.0459(6) Uani 1 1 d .
H16A H -0.0602 1.1779 0.8384 0.069 Uiso 1 1 calc GR
H16B H 0.0079 1.1074 0.8762 0.069 Uiso 1 1 calc GR
H16C H -0.1089 1.1483 0.9362 0.069 Uiso 1 1 calc GR
C17 C 0.29719(15) 0.84289(13) 0.52115(13) 0.0231(4) Uani 1 1 d .
C18 C 0.34349(16) 0.85577(13) 0.57573(13) 0.0263(5) Uani 1 1 d .
H18 H 0.3064 0.8559 0.6367 0.032 Uiso 1 1 calc R
C19 C 0.44236(15) 0.86839(14) 0.54376(13) 0.0266(5) Uani 1 1 d .
H19 H 0.4718 0.8783 0.5826 0.032 Uiso 1 1 calc R
C20 C 0.45294(16) 0.85260(14) 0.39912(13) 0.0270(5) Uani 1 1 d .
H20 H 0.4907 0.8510 0.3382 0.032 Uiso 1 1 calc R
C21 C 0.49803(15) 0.86660(13) 0.45535(13) 0.0260(5) Uani 1 1 d .
C22 C 0.64701(16) 0.88069(15) 0.47356(15) 0.0332(5) Uani 1 1 d .
H22A H 0.7185 0.8818 0.4388 0.050 Uiso 1 1 calc GR
H22B H 0.6424 0.8260 0.5076 0.050 Uiso 1 1 calc GR
H22C H 0.6149 0.9357 0.5128 0.050 Uiso 1 1 calc GR
C23 C 0.47506(14) 0.48879(12) 0.33021(12) 0.0179(4) Uani 1 1 d .
C24 C 0.37525(14) 0.53263(12) 0.34504(11) 0.0174(4) Uani 1 1 d .
C25 C 0.35903(15) 0.58873(13) 0.28233(12) 0.0208(4) Uani 1 1 d .
H25 H 0.2916 0.6183 0.2920 0.025 Uiso 1 1 calc R
C26 C 0.43809(15) 0.60278(13) 0.20630(12) 0.0229(4) Uani 1 1 d .
C27 C 0.53721(15) 0.56232(14) 0.19369(12) 0.0240(5) Uani 1 1 d .
H27 H 0.5924 0.5730 0.1429 0.029 Uiso 1 1 calc R
C28 C 0.55538(15) 0.50666(13) 0.25506(12) 0.0223(4) Uani 1 1 d .
H28 H 0.6233 0.4801 0.2462 0.027 Uiso 1 1 calc R
C29 C 0.35866(16) 0.62338(14) 0.10241(12) 0.0254(5) Uani 1 1 d .
C30 C 0.28940(16) 0.68472(15) 0.08008(14) 0.0308(5) Uani 1 1 d .
H30 H 0.2792 0.7485 0.0928 0.037 Uiso 1 1 calc R
C31 C 0.23476(17) 0.65477(15) 0.03957(13) 0.0316(5) Uani 1 1 d .
H31 H 0.1883 0.6979 0.0242 0.038 Uiso 1 1 calc R
C32 C 0.24789(16) 0.56247(15) 0.02173(13) 0.0283(5) Uani 1 1 d .
C33 C 0.31614(16) 0.50005(15) 0.04462(13) 0.0307(5) Uani 1 1 d .
H33 H 0.3250 0.4362 0.0330 0.037 Uiso 1 1 calc R
C34 C 0.37113(16) 0.53031(14) 0.08421(13) 0.0286(5) Uani 1 1 d .
H34 H 0.4179 0.4871 0.0991 0.034 Uiso 1 1 calc R
C35 C 0.11620(19) 0.59058(17) -0.02977(16) 0.0439(6) Uani 1 1 d .
H35A H 0.1451 0.6359 -0.0704 0.066 Uiso 1 1 calc GR
H35B H 0.0685 0.6218 0.0261 0.066 Uiso 1 1 calc GR
H35C H 0.0804 0.5577 -0.0531 0.066 Uiso 1 1 calc GR
C36 C 0.46900(15) 0.72594(14) 0.10398(13) 0.0252(5) Uani 1 1 d .
C37 C 0.49744(16) 0.74123(14) 0.01570(13) 0.0281(5) Uani 1 1 d .
H37 H 0.4841 0.7022 -0.0199 0.034 Uiso 1 1 calc R
C38 C 0.54457(17) 0.81250(15) -0.01973(14) 0.0317(5) Uani 1 1 d .
H38 H 0.5621 0.8231 -0.0794 0.038 Uiso 1 1 calc R
C39 C 0.56680(16) 0.86884(14) 0.03006(14) 0.0297(5) Uani 1 1 d .
C40 C 0.54252(16) 0.85271(15) 0.11702(14) 0.0313(5) Uani 1 1 d .
H40 H 0.5593 0.8900 0.1515 0.038 Uiso 1 1 calc R
C41 C 0.49358(17) 0.78164(15) 0.15319(13) 0.0311(5) Uani 1 1 d .
H41 H 0.4766 0.7710 0.2128 0.037 Uiso 1 1 calc R
C42 C 0.62647(19) 1.00363(16) 0.03908(16) 0.0424(6) Uani 1 1 d .
H42A H 0.6602 1.0494 0.0021 0.064 Uiso 1 1 calc GR
H42B H 0.6674 0.9735 0.0697 0.064 Uiso 1 1 calc GR
H42C H 0.5593 1.0339 0.0813 0.064 Uiso 1 1 calc GR
C43 C 0.14495(14) 0.46851(13) 0.38841(12) 0.0200(4) Uani 1 1 d .
C44 C 0.23821(14) 0.44499(13) 0.39641(11) 0.0177(4) Uani 1 1 d .
C45 C 0.29521(15) 0.35603(13) 0.37278(12) 0.0207(4) Uani 1 1 d .
H45 H 0.3565 0.3400 0.3811 0.025 Uiso 1 1 calc R
C46 C 0.26612(15) 0.28965(13) 0.33752(12) 0.0225(4) Uani 1 1 d .
C47 C 0.17157(15) 0.31240(13) 0.33348(12) 0.0242(5) Uani 1 1 d .
H47 H 0.1480 0.2677 0.3124 0.029 Uiso 1 1 calc R
C48 C 0.11192(15) 0.39893(13) 0.35967(12) 0.0241(4) Uani 1 1 d .
H48 H 0.0467 0.4120 0.3583 0.029 Uiso 1 1 calc R
C49 C 0.28872(15) 0.12327(13) 0.31593(13) 0.0233(4) Uani 1 1 d .
C50 C 0.31735(16) 0.06068(13) 0.24693(13) 0.0255(5) Uani 1 1 d .
H50 H 0.3667 0.0708 0.1919 0.031 Uiso 1 1 calc R
C51 C 0.27554(16) -0.01646(13) 0.25645(13) 0.0248(5) Uani 1 1 d .
H51 H 0.2971 -0.0593 0.2088 0.030 Uiso 1 1 calc R
C52 C 0.20204(15) -0.03053(13) 0.33604(13) 0.0238(5) Uani 1 1 d .
C53 C 0.17163(15) 0.03227(13) 0.40569(13) 0.0253(5) Uani 1 1 d .
H53 H 0.1209 0.0231 0.4602 0.030 Uiso 1 1 calc R
C54 C 0.21512(15) 0.10798(14) 0.39566(13) 0.0246(5) Uani 1 1 d .
H54 H 0.1946 0.1501 0.4437 0.030 Uiso 1 1 calc R
C55 C 0.19060(18) -0.17373(14) 0.28584(15) 0.0346(5) Uani 1 1 d .
H55A H 0.1804 -0.1474 0.2354 0.052 Uiso 1 1 calc GR
H55B H 0.1524 -0.2226 0.3062 0.052 Uiso 1 1 calc GR
H55C H 0.2630 -0.1991 0.2695 0.052 Uiso 1 1 calc GR
C56 C 0.43820(15) 0.19605(13) 0.26109(12) 0.0238(5) Uani 1 1 d .
C57 C 0.47736(16) 0.26770(14) 0.21245(12) 0.0260(5) Uani 1 1 d .
H57 H 0.4320 0.3205 0.2072 0.031 Uiso 1 1 calc R
C58 C 0.58038(16) 0.26306(15) 0.17206(13) 0.0280(5) Uani 1 1 d .
H58 H 0.6051 0.3130 0.1402 0.034 Uiso 1 1 calc R
C59 C 0.64838(16) 0.18647(15) 0.17740(13) 0.0285(5) Uani 1 1 d .
C60 C 0.61209(16) 0.11350(15) 0.22273(13) 0.0285(5) Uani 1 1 d .
H60 H 0.6581 0.0599 0.2254 0.034 Uiso 1 1 calc R
C61 C 0.50717(16) 0.11882(14) 0.26474(13) 0.0263(5) Uani 1 1 d .
H61 H 0.4827 0.0687 0.2963 0.032 Uiso 1 1 calc R
C62 C 0.82136(17) 0.11984(17) 0.15024(16) 0.0419(6) Uani 1 1 d .
H62A H 0.8899 0.1310 0.1181 0.063 Uiso 1 1 calc GR
H62B H 0.8174 0.0602 0.1306 0.063 Uiso 1 1 calc GR
H62C H 0.8061 0.1199 0.2124 0.063 Uiso 1 1 calc GR
C63 C 0.41988(14) 0.42946(12) 0.47413(12) 0.0178(4) Uani 1 1 d .
C64 C 0.31900(14) 0.47404(12) 0.49521(11) 0.0172(4) Uani 1 1 d .
C65 C 0.24667(15) 0.47182(13) 0.57970(12) 0.0196(4) Uani 1 1 d .
H65 H 0.1783 0.5023 0.5940 0.024 Uiso 1 1 calc R
C66 C 0.27215(15) 0.42601(13) 0.64355(12) 0.0222(4) Uani 1 1 d .
C67 C 0.37260(15) 0.38232(13) 0.62176(13) 0.0235(4) Uani 1 1 d .
H67 H 0.3914 0.3507 0.6643 0.028 Uiso 1 1 calc R
C68 C 0.44492(15) 0.38439(13) 0.53927(12) 0.0209(4) Uani 1 1 d .
H68 H 0.5133 0.3547 0.5260 0.025 Uiso 1 1 calc R
C69 C 0.11713(16) 0.50166(14) 0.76516(12) 0.0256(5) Uani 1 1 d .
C70 C 0.13757(16) 0.58957(14) 0.75878(13) 0.0271(5) Uani 1 1 d .
H70 H 0.2058 0.5970 0.7317 0.032 Uiso 1 1 calc R
C71 C 0.06028(16) 0.66560(15) 0.79116(13) 0.0295(5) Uani 1 1 d .
H71 H 0.0754 0.7250 0.7866 0.035 Uiso 1 1 calc R
C72 C -0.03984(16) 0.65557(14) 0.83048(13) 0.0281(5) Uani 1 1 d .
C73 C -0.06156(17) 0.56909(15) 0.83938(13) 0.0320(5) Uani 1 1 d .
H73 H -0.1298 0.5618 0.8679 0.038 Uiso 1 1 calc R
C74 C 0.01703(17) 0.49272(15) 0.80634(13) 0.0296(5) Uani 1 1 d .
H74 H 0.0018 0.4333 0.8121 0.035 Uiso 1 1 calc R
C75 C -0.21578(18) 0.72975(18) 0.89000(17) 0.0453(6) Uani 1 1 d .
H75A H -0.2263 0.6936 0.8482 0.068 Uiso 1 1 calc GR
H75B H -0.2582 0.7915 0.8989 0.068 Uiso 1 1 calc GR
H75C H -0.2343 0.6999 0.9453 0.068 Uiso 1 1 calc GR
C76 C 0.19523(16) 0.34247(14) 0.77491(13) 0.0282(5) Uani 1 1 d .
C77 C 0.16616(18) 0.34570(15) 0.86457(14) 0.0350(5) Uani 1 1 d .
H77 H 0.1525 0.4030 0.8946 0.042 Uiso 1 1 calc R
C78 C 0.15688(17) 0.26690(15) 0.91070(14) 0.0336(5) Uani 1 1 d .
H78 H 0.1347 0.2705 0.9719 0.040 Uiso 1 1 calc R
C79 C 0.18006(16) 0.18337(15) 0.86696(14) 0.0305(5) Uani 1 1 d .
C80 C 0.21498(17) 0.17833(15) 0.77754(14) 0.0340(5) Uani 1 1 d .
H80 H 0.2351 0.1203 0.7472 0.041 Uiso 1 1 calc R
C81 C 0.22085(17) 0.25738(14) 0.73197(13) 0.0307(5) Uani 1 1 d .
H81 H 0.2426 0.2533 0.6708 0.037 Uiso 1 1 calc R
C82 C 0.1266(2) 0.10578(19) 0.99961(15) 0.0523(7) Uani 1 1 d .
H82A H 0.1203 0.0443 1.0203 0.078 Uiso 1 1 calc GR
H82B H 0.0592 0.1462 1.0205 0.078 Uiso 1 1 calc GR
H82C H 0.1696 0.1302 1.0215 0.078 Uiso 1 1 calc GR

loop_
_atom_site_aniso_label
_atom_site_aniso_U_11
_atom_site_aniso_U_22
_atom_site_aniso_U_33
_atom_site_aniso_U_23
_atom_site_aniso_U_13
_atom_site_aniso_U_12
O1 0.0426(10) 0.0403(9) 0.0349(9) -0.0013(7) -0.0238(8) -0.0094(8)
O2 0.0477(10) 0.0328(9) 0.0386(9) 0.0064(7) -0.0181(8) -0.0165(8)
O3 0.0253(9) 0.0403(9) 0.0371(9) -0.0032(7) -0.0124(7) -0.0105(7)
O4 0.0413(10) 0.0340(9) 0.0312(8) -0.0089(7) -0.0131(7) 0.0025(7)
O5 0.0302(9) 0.0335(9) 0.0486(10) -0.0018(8) -0.0076(8) -0.0001(7)
O6 0.0530(11) 0.0369(9) 0.0348(9) 0.0151(7) -0.0181(8) -0.0154(8)
O7 0.0380(9) 0.0221(8) 0.0371(8) 0.0034(7) -0.0150(7) -0.0098(7)
O8 0.0236(9) 0.0494(10) 0.0430(9) 0.0084(8) -0.0090(7) -0.0079(7)
N1 0.0223(9) 0.0224(9) 0.0342(10) -0.0012(7) -0.0199(8) -0.0019(7)
N2 0.0147(8) 0.0212(9) 0.0203(8) 0.0027(7) -0.0084(7) -0.0005(7)
N3 0.0211(10) 0.0211(9) 0.0369(10) -0.0088(8) -0.0083(8) -0.0043(7)
N4 0.0355(11) 0.0345(10) 0.0243(9) 0.0119(8) -0.0190(8) -0.0157(8)
N5 0.0192(9) 0.0224(9) 0.0364(10) -0.0098(8) -0.0105(8) -0.0002(7)
N6 0.0373(11) 0.0239(9) 0.0198(9) 0.0043(7) -0.0044(8) -0.0006(8)
C1 0.0174(10) 0.0182(10) 0.0176(9) -0.0001(8) -0.0092(8) -0.0033(8)
C01J 0.0284(12) 0.0227(11) 0.0304(11) 0.0006(9) -0.0180(10) -0.0019(9)
C2 0.0324(13) 0.0290(12) 0.0449(13) -0.0007(10) -0.0283(11) -0.0021(10)
C3 0.0190(11) 0.0265(11) 0.0280(11) 0.0038(9) -0.0099(9) 0.0002(9)
C4 0.0195(11) 0.0211(10) 0.0205(10) 0.0027(8) -0.0099(8) -0.0046(8)
C5 0.0182(10) 0.0197(10) 0.0165(9) 0.0021(8) -0.0076(8) -0.0032(8)
C6 0.0181(10) 0.0223(10) 0.0216(10) 0.0009(8) -0.0112(8) -0.0033(8)
C7 0.0222(11) 0.0206(10) 0.0236(10) -0.0014(8) -0.0102(9) -0.0043(9)
C8 0.0203(11) 0.0197(10) 0.0265(11) -0.0009(8) -0.0094(9) 0.0013(8)
C9 0.0184(11) 0.0241(11) 0.0261(11) 0.0025(9) -0.0121(9) -0.0021(9)
C10 0.0228(11) 0.0224(11) 0.0290(11) -0.0035(9) -0.0140(9) 0.0018(9)
C11 0.0316(12) 0.0216(11) 0.0296(11) -0.0002(9) -0.0171(10) -0.0033(9)
C12 0.0273(12) 0.0307(12) 0.0263(11) 0.0038(9) -0.0120(9) -0.0034(10)
C13 0.0294(12) 0.0273(12) 0.0271(11) -0.0047(9) -0.0139(10) 0.0054(10)
C14 0.0344(13) 0.0206(11) 0.0383(13) -0.0041(10) -0.0173(11) -0.0022(10)
C15 0.0277(12) 0.0235(11) 0.0336(12) -0.0023(9) -0.0115(10) -0.0033(9)
C16 0.0514(16) 0.0385(14) 0.0445(15) -0.0141(12) -0.0206(13) 0.0025(12)
C17 0.0215(11) 0.0161(10) 0.0317(11) -0.0027(8) -0.0127(9) 0.0007(8)
C18 0.0274(12) 0.0250(11) 0.0263(11) -0.0034(9) -0.0120(9) -0.0019(9)
C19 0.0255(12) 0.0272(11) 0.0319(12) -0.0034(9) -0.0176(10) -0.0026(9)
C20 0.0300(12) 0.0265(11) 0.0248(11) -0.0016(9) -0.0115(9) -0.0050(9)
C21 0.0229(12) 0.0202(11) 0.0339(12) -0.0018(9) -0.0111(9) -0.0027(9)
C22 0.0250(12) 0.0359(13) 0.0447(13) -0.0028(10) -0.0192(11) -0.0075(10)
C23 0.0205(11) 0.0175(10) 0.0183(10) 0.0004(8) -0.0105(8) -0.0041(8)
C24 0.0206(11) 0.0171(10) 0.0180(9) -0.0016(8) -0.0108(8) -0.0046(8)
C25 0.0198(11) 0.0221(10) 0.0230(10) -0.0003(8) -0.0123(9) -0.0022(8)
C26 0.0287(12) 0.0232(11) 0.0212(10) 0.0044(8) -0.0142(9) -0.0066(9)
C27 0.0259(12) 0.0299(11) 0.0162(10) 0.0022(9) -0.0070(9) -0.0092(9)
C28 0.0190(11) 0.0254(11) 0.0233(10) -0.0012(9) -0.0100(9) -0.0025(9)
C29 0.0284(12) 0.0309(12) 0.0183(10) 0.0039(9) -0.0110(9) -0.0064(9)
C30 0.0360(13) 0.0274(12) 0.0327(12) 0.0006(10) -0.0190(10) -0.0040(10)
C31 0.0367(13) 0.0331(13) 0.0299(12) 0.0022(10) -0.0210(10) -0.0024(10)
C32 0.0317(12) 0.0356(13) 0.0208(10) 0.0008(9) -0.0129(9) -0.0091(10)
C33 0.0354(13) 0.0278(12) 0.0284(11) 0.0004(9) -0.0123(10) -0.0069(10)
C34 0.0291(12) 0.0299(12) 0.0260(11) 0.0035(9) -0.0131(10) -0.0008(10)
C35 0.0513(16) 0.0478(15) 0.0469(15) 0.0003(12) -0.0363(13) -0.0057(13)
C36 0.0255(12) 0.0267(11) 0.0239(11) 0.0046(9) -0.0117(9) -0.0032(9)
C37 0.0328(12) 0.0309(12) 0.0241(11) 0.0035(9) -0.0154(10) -0.0066(10)
C38 0.0375(13) 0.0346(12) 0.0254(11) 0.0069(10) -0.0150(10) -0.0087(10)
C39 0.0275(12) 0.0257(11) 0.0326(12) 0.0072(10) -0.0102(10) -0.0038(9)
C40 0.0333(13) 0.0321(12) 0.0299(12) -0.0044(10) -0.0145(10) -0.0054(10)
C41 0.0359(13) 0.0360(13) 0.0216(11) 0.0047(9) -0.0110(10) -0.0098(10)
C42 0.0439(15) 0.0365(14) 0.0531(15) -0.0012(12) -0.0243(13) -0.0115(12)
C43 0.0212(11) 0.0213(10) 0.0188(10) 0.0022(8) -0.0095(8) -0.0047(8)
C44 0.0194(10) 0.0202(10) 0.0144(9) 0.0006(8) -0.0074(8) -0.0051(8)
C45 0.0185(10) 0.0239(11) 0.0211(10) -0.0004(8) -0.0091(8) -0.0045(8)
C46 0.0238(11) 0.0217(10) 0.0212(10) -0.0008(8) -0.0081(9) -0.0054(9)
C47 0.0285(12) 0.0238(11) 0.0263(11) -0.0007(9) -0.0147(9) -0.0103(9)
C48 0.0228(11) 0.0271(11) 0.0274(11) 0.0024(9) -0.0146(9) -0.0065(9)
C49 0.0223(11) 0.0204(10) 0.0293(11) -0.0010(9) -0.0131(9) -0.0029(9)
C50 0.0274(12) 0.0245(11) 0.0240(11) -0.0004(9) -0.0098(9) -0.0052(9)
C51 0.0310(12) 0.0196(10) 0.0260(11) -0.0022(9) -0.0143(9) -0.0034(9)
C52 0.0260(11) 0.0171(10) 0.0338(12) 0.0058(9) -0.0184(10) -0.0035(9)
C53 0.0238(11) 0.0242(11) 0.0253(11) 0.0044(9) -0.0096(9) -0.0006(9)
C54 0.0246(11) 0.0248(11) 0.0248(11) -0.0041(9) -0.0130(9) 0.0012(9)
C55 0.0440(14) 0.0215(11) 0.0439(13) 0.0026(10) -0.0219(11) -0.0106(10)
C56 0.0254(12) 0.0260(11) 0.0212(10) -0.0074(9) -0.0100(9) -0.0053(9)
C57 0.0280(12) 0.0280(11) 0.0227(10) -0.0039(9) -0.0117(9) -0.0034(9)
C58 0.0308(13) 0.0314(12) 0.0216(10) 0.0014(9) -0.0098(9) -0.0080(10)
C59 0.0251(12) 0.0369(13) 0.0237(11) -0.0022(9) -0.0090(9) -0.0083(10)
C60 0.0278(12) 0.0311(12) 0.0285(11) -0.0045(9) -0.0151(10) -0.0010(10)
C61 0.0307(13) 0.0257(11) 0.0246(11) -0.0034(9) -0.0128(9) -0.0060(9)
C62 0.0254(13) 0.0534(16) 0.0416(14) 0.0001(12) -0.0106(11) -0.0031(11)
C63 0.0192(11) 0.0169(10) 0.0195(10) 0.0011(8) -0.0092(8) -0.0055(8)
C64 0.0201(10) 0.0158(9) 0.0186(10) 0.0003(8) -0.0103(8) -0.0050(8)
C65 0.0196(11) 0.0186(10) 0.0217(10) -0.0014(8) -0.0092(8) -0.0040(8)
C66 0.0275(12) 0.0208(10) 0.0182(10) 0.0014(8) -0.0085(9) -0.0066(9)
C67 0.0316(12) 0.0212(10) 0.0240(11) 0.0059(8) -0.0168(9) -0.0081(9)
C68 0.0206(11) 0.0205(10) 0.0256(11) 0.0031(8) -0.0139(9) -0.0037(8)
C69 0.0327(13) 0.0275(11) 0.0160(10) 0.0018(9) -0.0102(9) -0.0042(10)
C70 0.0272(12) 0.0301(12) 0.0217(10) 0.0025(9) -0.0082(9) -0.0053(10)
C71 0.0355(13) 0.0265(12) 0.0269(11) 0.0009(9) -0.0127(10) -0.0069(10)
C72 0.0290(12) 0.0270(12) 0.0243(11) -0.0011(9) -0.0095(9) 0.0009(10)
C73 0.0277(12) 0.0383(13) 0.0274(11) 0.0040(10) -0.0082(10) -0.0082(10)
C74 0.0383(14) 0.0278(12) 0.0240(11) 0.0036(9) -0.0133(10) -0.0091(10)
C75 0.0309(14) 0.0451(15) 0.0492(15) -0.0027(12) -0.0091(12) 0.0005(11)
C76 0.0298(12) 0.0276(12) 0.0237(11) 0.0057(9) -0.0084(9) -0.0044(9)
C77 0.0478(15) 0.0284(12) 0.0254(12) 0.0005(10) -0.0147(11) -0.0009(11)
C78 0.0376(14) 0.0355(13) 0.0227(11) 0.0043(10) -0.0103(10) -0.0013(10)
C79 0.0319(13) 0.0302(12) 0.0308(12) 0.0123(10) -0.0139(10) -0.0090(10)
C80 0.0428(14) 0.0275(12) 0.0321(12) 0.0015(10) -0.0151(11) -0.0084(10)
C81 0.0380(13) 0.0307(12) 0.0228(11) 0.0016(9) -0.0113(10) -0.0081(10)
C82 0.0597(18) 0.0550(17) 0.0360(14) 0.0195(13) -0.0129(13) -0.0154(14)

loop_
_atom_type_symbol
_atom_type_description
_atom_type_scat_dispersion_real
_atom_type_scat_dispersion_imag
_atom_type_scat_source
C C 0.0033 0.0016 'International Tables Vol C Tables 4.2.6.8 and 6.1.1.4'
N N 0.0061 0.0033 'International Tables Vol C Tables 4.2.6.8 and 6.1.1.4'
O O 0.0106 0.0060 'International Tables Vol C Tables 4.2.6.8 and 6.1.1.4'
H H 0.0000 0.0000 'International Tables Vol C Tables 4.2.6.8 and 6.1.1.4'

loop_
_geom_angle_atom_site_label_1
_geom_angle_atom_site_label_2
_geom_angle_atom_site_label_3
_geom_angle
C32 O1 C35 115.79(17)
C39 O2 C42 116.56(17)
C21 O3 C22 116.58(16)
C13 O4 C16 117.18(18)
C72 O5 C75 117.53(17)
C79 O6 C82 116.65(18)
C52 O7 C55 117.06(16)
C59 O8 C62 117.63(17)
C4 N1 C2 118.43(16)
C4 N1 C43 121.05(15)
C43 N1 C2 120.44(16)
C23 N2 C3 119.55(15)
C23 N2 C63 120.41(15)
C63 N2 C3 119.49(15)
C46 N3 C49 118.97(16)
C46 N3 C56 120.19(16)
C56 N3 C49 120.75(16)
C29 N4 C26 118.34(16)
C36 N4 C26 120.09(16)
C36 N4 C29 120.02(16)
C7 N5 C10 120.46(16)
C7 N5 C17 120.08(16)
C10 N5 C17 119.37(16)
C69 N6 C66 119.23(16)
C69 N6 C76 119.35(16)
C76 N6 C66 120.68(17)
C5 C1 C24 109.34(15)
C5 C1 C44 110.85(15)
C5 C1 C64 111.46(14)
C24 C1 C44 107.04(14)
C24 C1 C64 109.60(15)
C44 C1 C64 108.44(14)
C20 C01J C17 120.91(19)
N1 C4 C5 121.42(17)
N1 C4 C9 120.10(17)
C9 C4 C5 118.47(17)
C4 C5 C1 122.02(16)
C6 C5 C1 119.18(16)
C6 C5 C4 118.67(17)
C7 C6 C5 122.60(17)
C6 C7 N5 121.83(17)
C6 C7 C8 118.01(17)
C8 C7 N5 120.16(17)
C9 C8 C7 120.52(18)
C8 C9 C4 121.65(18)
C11 C10 N5 121.50(18)
C11 C10 C15 117.56(19)
C15 C10 N5 120.93(18)
C12 C11 C10 120.95(19)
C13 C12 C11 120.4(2)
C12 C13 O4 115.90(19)
C14 C13 O4 124.52(19)
C14 C13 C12 119.58(19)
C13 C14 C15 119.90(19)
C14 C15 C10 121.4(2)
C01J C17 N5 121.10(17)
C18 C17 N5 120.97(18)
C18 C17 C01J 117.93(18)
C19 C18 C17 121.74(19)
C21 C19 C18 119.87(19)
C01J C20 C21 120.31(19)
O3 C21 C19 124.34(18)
O3 C21 C20 116.43(18)
C19 C21 C20 119.23(19)
N2 C23 C24 120.24(16)
N2 C23 C28 120.79(17)
C24 C23 C28 118.97(17)
C23 C24 C1 121.96(16)
C25 C24 C1 119.22(17)
C25 C24 C23 118.70(17)
C26 C25 C24 122.14(18)
C25 C26 N4 119.58(18)
C25 C26 C27 118.87(17)
C27 C26 N4 121.52(17)
C28 C27 C26 120.09(18)
C27 C28 C23 121.10(18)
C30 C29 N4 120.38(18)
C30 C29 C34 118.20(19)
C34 C29 N4 121.41(18)
C31 C30 C29 121.3(2)
C32 C31 C30 119.9(2)
O1 C32 C33 116.77(19)
C31 C32 O1 123.80(19)
C31 C32 C33 119.43(19)
C34 C33 C32 120.4(2)
C33 C34 C29 120.7(2)
C37 C36 N4 120.54(18)
C41 C36 N4 121.11(18)
C41 C36 C37 118.35(19)
C38 C37 C36 120.29(19)
C37 C38 C39 120.98(19)
O2 C39 C40 124.7(2)
C38 C39 O2 115.73(18)
C38 C39 C40 119.56(19)
C41 C40 C39 119.5(2)
C36 C41 C40 121.24(19)
N1 C43 C44 120.72(16)
N1 C43 C48 121.58(17)
C44 C43 C48 117.70(17)
C43 C44 C1 122.46(16)
C45 C44 C1 118.16(16)
C45 C44 C43 119.27(17)
C46 C45 C44 122.65(18)
C45 C46 N3 120.61(17)
C45 C46 C47 117.49(18)
C47 C46 N3 121.89(17)
C48 C47 C46 120.78(18)
C47 C48 C43 121.77(18)
C50 C49 N3 121.32(18)
C50 C49 C54 118.43(18)
C54 C49 N3 120.24(18)
C49 C50 C51 121.40(19)
C52 C51 C50 119.51(18)
O7 C52 C51 124.92(18)
O7 C52 C53 115.33(18)
C51 C52 C53 119.75(18)
C54 C53 C52 120.12(19)
C53 C54 C49 120.77(19)
C57 C56 N3 121.10(18)
C61 C56 N3 121.33(18)
C61 C56 C57 117.56(19)
C58 C57 C56 121.19(19)
C57 C58 C59 120.7(2)
C58 C59 O8 115.82(19)
C60 C59 O8 124.78(19)
C60 C59 C58 119.39(19)
C59 C60 C61 119.8(2)
C56 C61 C60 121.30(19)
N2 C63 C68 120.78(17)
C64 C63 N2 120.64(16)
C64 C63 C68 118.56(17)
C63 C64 C1 121.47(16)
C65 C64 C1 118.95(16)
C65 C64 C63 119.18(17)
C66 C65 C64 121.76(18)
C65 C66 N6 121.39(18)
C67 C66 N6 120.20(17)
C67 C66 C65 118.41(17)
C68 C67 C66 120.68(18)
C67 C68 C63 121.39(18)
C70 C69 N6 119.81(19)
C74 C69 N6 121.92(19)
C74 C69 C70 118.27(19)
C71 C70 C69 121.0(2)
C70 C71 C72 120.0(2)
O5 C72 C71 115.39(18)
O5 C72 C73 124.66(19)
C73 C72 C71 119.9(2)
C72 C73 C74 119.6(2)
C69 C74 C73 121.2(2)
C77 C76 N6 120.39(19)
C81 C76 N6 121.45(18)
C81 C76 C77 118.16(19)
C78 C77 C76 121.3(2)
C79 C78 C77 119.5(2)
O6 C79 C80 115.86(19)
C78 C79 O6 124.22(19)
C78 C79 C80 119.92(19)
C79 C80 C81 120.4(2)
C80 C81 C76 120.56(19)

loop_
_geom_bond_atom_site_label_1
_geom_bond_atom_site_label_2
_geom_bond_distance
O1 C32 1.383(2)
O1 C35 1.436(3)
O2 C39 1.383(2)
O2 C42 1.420(3)
O3 C21 1.372(2)
O3 C22 1.432(2)
O4 C13 1.390(2)
O4 C16 1.409(3)
O5 C72 1.373(3)
O5 C75 1.430(3)
O6 C79 1.383(2)
O6 C82 1.435(3)
O7 C52 1.369(2)
O7 C55 1.428(3)
O8 C59 1.386(2)
O8 C62 1.415(3)
N1 C2 1.463(2)
N1 C4 1.397(2)
N1 C43 1.399(2)
N2 C3 1.453(2)
N2 C23 1.399(2)
N2 C63 1.401(2)
N3 C46 1.421(3)
N3 C49 1.429(2)
N3 C56 1.421(3)
N4 C26 1.432(2)
N4 C29 1.425(3)
N4 C36 1.410(3)
N5 C7 1.424(2)
N5 C10 1.425(3)
N5 C17 1.428(3)
N6 C66 1.425(2)
N6 C69 1.418(3)
N6 C76 1.421(3)
C1 C5 1.531(3)
C1 C24 1.537(3)
C1 C44 1.539(3)
C1 C64 1.542(2)
C01J C17 1.398(3)
C01J C20 1.376(3)
C4 C5 1.407(3)
C4 C9 1.402(3)
C5 C6 1.399(3)
C6 C7 1.387(3)
C7 C8 1.395(3)
C8 C9 1.378(3)
C10 C11 1.393(3)
C10 C15 1.394(3)
C11 C12 1.386(3)
C12 C13 1.381(3)
C13 C14 1.377(3)
C14 C15 1.389(3)
C17 C18 1.387(3)
C18 C19 1.384(3)
C19 C21 1.381(3)
C20 C21 1.402(3)
C23 C24 1.404(3)
C23 C28 1.405(3)
C24 C25 1.394(3)
C25 C26 1.386(3)
C26 C27 1.392(3)
C27 C28 1.383(3)
C29 C30 1.389(3)
C29 C34 1.391(3)
C30 C31 1.388(3)
C31 C32 1.377(3)
C32 C33 1.391(3)
C33 C34 1.383(3)
C36 C37 1.401(3)
C36 C41 1.387(3)
C37 C38 1.376(3)
C38 C39 1.379(3)
C39 C40 1.389(3)
C40 C41 1.389(3)
C43 C44 1.407(3)
C43 C48 1.407(3)
C44 C45 1.391(3)
C45 C46 1.391(3)
C46 C47 1.393(3)
C47 C48 1.377(3)
C49 C50 1.386(3)
C49 C54 1.393(3)
C50 C51 1.387(3)
C51 C52 1.386(3)
C52 C53 1.392(3)
C53 C54 1.381(3)
C56 C57 1.400(3)
C56 C61 1.390(3)
C57 C58 1.377(3)
C58 C59 1.385(3)
C59 C60 1.381(3)
C60 C61 1.402(3)
C63 C64 1.401(3)
C63 C68 1.406(3)
C64 C65 1.398(3)
C65 C66 1.395(3)
C66 C67 1.390(3)
C67 C68 1.374(3)
C69 C70 1.395(3)
C69 C74 1.385(3)
C70 C71 1.376(3)
C71 C72 1.389(3)
C72 C73 1.380(3)
C73 C74 1.390(3)
C76 C77 1.397(3)
C76 C81 1.387(3)
C77 C78 1.388(3)
C78 C79 1.378(3)
C79 C80 1.384(3)
C80 C81 1.385(3)
